data_2020375
loop_
_publ_author_name
'Marinder, B.O.'
'Sundberg, M.R.'

_publ_section_title
;
 Na7 Nb15 W13 O80 - A New Type of Tunnel Structure Studied by X-ray
 Diffraction and HREM Techniques
;
_journal_name_full 'Acta Crystallographica C (39,1983-)'
_journal_page_first 1303
_journal_page_last 1306
_journal_volume 40
_journal_year 1984
_chemical_formula_sum 'Na7 Nb15 O80 W13'
_chemical_name_systematic 'Na7 Nb15 W13 O80'
_space_group_IT_number 57
_symmetry_space_group_name_Hall '-P 2b 2a'
_symmetry_space_group_name_H-M 'P m a b'
_cell_angle_alpha 90
_cell_angle_beta 90
_cell_angle_gamma 90
_cell_formula_units_Z 1
_cell_length_a 21.962
_cell_length_b 17.763
_cell_length_c 3.9165
_cell_volume 1527.870
_citation_journal_id_ASTM ACSCEE
_cod_data_source_file Marinder_ACSCEE_1984_1847.cif
_cod_data_source_block Na7Nb15O80W13
_cod_original_cell_volume 1527.87
_cod_original_sg_symbol_Hall '-P 2c 2b (z,y,-x)'
_cod_database_code 2020375

loop_
_symmetry_equiv_pos_as_xyz
x,y,z
x+1/2,-y,-z
-x,-y+1/2,z
-x+1/2,y+1/2,-z
-x,-y,-z
-x-1/2,y,z
x,y-1/2,-z
x-1/2,-y-1/2,z

loop_
_atom_site_label
_atom_site_type_symbol
_atom_site_fract_x
_atom_site_fract_y
_atom_site_fract_z
_atom_site_occupancy
_atom_site_U_iso_or_equiv
O6 O-2 0.079 0.196 -0.001 1 0.0
O10 O-2 0.25 0.235 -0.004 1 0.0
Na1 Na+1 0.047 0.09 0.512 0.55 0.0
W4 W+6 0 0.25 0.0582 0.07 0.0
W3 W+6 0.25 0.3508 0.0701 0.015 0.0
W5 W+6 0.1616 0.2059 -0.0607 0.5575 0.0
Nb2 Nb+5 0.25 0.0338 0.0671 0.7075 0.0
Nb4 Nb+5 0 0.25 0.0582 0.93 0.0
O1 O-2 0.161 0.205 0.489 1 0.0
Nb1 Nb+5 0.106 0.4137 -0.0574 0.13 0.0
O11 O-2 0.073 0.503 -0.006 1 0.0
O9 O-2 0.192 0.445 -0.002 1 0.0
Nb5 Nb+5 0.1616 0.2059 -0.0607 0.4425 0.0
O12 O-2 0.038 0.349 -0.003 1 0.0
Nb3 Nb+5 0.25 0.3508 0.0701 0.985 0.0
O8 O-2 0.184 0.104 0.013 1 0.0
O7 O-2 0.162 0.316 0.013 1 0.0
O4 O-2 0.25 0.353 0.512 1 0.0
W1 W+6 0.106 0.4137 -0.0574 0.87 0.0
W2 W+6 0.25 0.0338 0.0671 0.2925 0.0
Na2 Na+1 0.091 0.077 0.51 0.2 0.0
O5 O-2 0 0.25 0.508 1 0.0
O2 O-2 0.111 0.408 0.505 1 0.0
O3 O-2 0.25 0.032 0.519 1 0.0
